data_4083259
loop_
_publ_author_name
'Mindich, Aleksey L.'
'Bokach, Nadezhda A.'
'Dolgushin, Fedor M.'
'Haukka, Matti'
'Lisitsyn, Leonid A.'
'Zhdanov, Andrey P.'
'Zhizhin, Konstantin Yu.'
'Miltsov, Serguei A.'
'Kuznetsov, Nikolay T.'
'Kukushkin, Vadim Yu.'

_publ_section_title
;
 1,3-Dipolar Cycloaddition of Nitrones to a Nitrile Functionality
 incloso-Decaborate Clusters: A Novel Reactivity Mode for the Borylated
 C\\tb N Group
;
_journal_issue 5
_journal_name_full Organometallics
_journal_page_first 1716
_journal_paper_doi 10.1021/om200993f
_journal_volume 31
_journal_year 2012
_chemical_formula_moiety 'C16 H36 N, C11 H23 B10 N2 O'
_chemical_formula_sum 'C27 H59 B10 N3 O'
_chemical_formula_weight 549.87
_chemical_name_systematic
; 
 ? 
;
_space_group_IT_number 14
_symmetry_cell_setting monoclinic
_symmetry_space_group_name_Hall '-P 2yn'
_symmetry_space_group_name_H-M 'P 1 21/n 1'
_atom_sites_solution_hydrogens mixed
_atom_sites_solution_primary direct
_atom_sites_solution_secondary difmap
_audit_creation_method SHELXL-97
_cell_angle_alpha 90.00
_cell_angle_beta 98.398(2)
_cell_angle_gamma 90.00
_cell_formula_units_Z 4
_cell_length_a 8.6149(7)
_cell_length_b 16.1842(13)
_cell_length_c 24.9693(19)
_cell_measurement_reflns_used 5980
_cell_measurement_temperature 120(2)
_cell_measurement_theta_max 26.65
_cell_measurement_theta_min 2.41
_cell_volume 3444.0(5)
_computing_cell_refinement 'SAINTPlus (Bruker, 1998a)'
_computing_data_collection 'SMART (Bruker, 1998b)'
_computing_data_reduction 'SAINTPlus (Bruker, 1998a)'
_computing_molecular_graphics 'SHELXTL, v. 5.10 (Sheldrick, 1998b)'
_computing_publication_material 'SHELXTL, v. 5.10 (Sheldrick, 1998b)'
_computing_structure_refinement 'SHELXTL, v. 5.10 (Sheldrick, 1998b)'
_computing_structure_solution 'SHELXTL, v. 5.10 (Sheldrick, 1998b)'
_diffrn_ambient_temperature 120(2)
_diffrn_measured_fraction_theta_full 0.997
_diffrn_measured_fraction_theta_max 0.997
_diffrn_measurement_device_type 'Bruker SMART 1000 CCD area detector'
_diffrn_measurement_method 'phi and omega scans'
_diffrn_radiation_monochromator graphite
_diffrn_radiation_source 'fine-focus sealed tube'
_diffrn_radiation_type MoK\a
_diffrn_radiation_wavelength 0.71073
_diffrn_reflns_av_R_equivalents 0.0447
_diffrn_reflns_av_sigmaI/netI 0.0397
_diffrn_reflns_limit_h_max 11
_diffrn_reflns_limit_h_min -11
_diffrn_reflns_limit_k_max 21
_diffrn_reflns_limit_k_min -21
_diffrn_reflns_limit_l_max 32
_diffrn_reflns_limit_l_min -32
_diffrn_reflns_number 34868
_diffrn_reflns_theta_full 28.00
_diffrn_reflns_theta_max 28.00
_diffrn_reflns_theta_min 1.65
_exptl_absorpt_coefficient_mu 0.059
_exptl_absorpt_correction_T_max 0.992
_exptl_absorpt_correction_T_min 0.875
_exptl_absorpt_correction_type multi-scan
_exptl_absorpt_process_details SADABS
_exptl_crystal_colour yellow
_exptl_crystal_density_diffrn 1.060
_exptl_crystal_density_method 'not measured'
_exptl_crystal_description prism
_exptl_crystal_F_000 1200
_exptl_crystal_size_max 0.43
_exptl_crystal_size_mid 0.25
_exptl_crystal_size_min 0.13
_refine_diff_density_max 0.306
_refine_diff_density_min -0.232
_refine_diff_density_rms 0.054
_refine_ls_extinction_method none
_refine_ls_goodness_of_fit_ref 1.034
_refine_ls_hydrogen_treatment mixed
_refine_ls_matrix_type full
_refine_ls_number_parameters 413
_refine_ls_number_reflns 8310
_refine_ls_number_restraints 0
_refine_ls_restrained_S_all 1.034
_refine_ls_R_factor_all 0.0969
_refine_ls_R_factor_gt 0.0645
_refine_ls_shift/su_max 0.001
_refine_ls_shift/su_mean 0.000
_refine_ls_structure_factor_coef Fsqd
_refine_ls_weighting_details 'calc w=1/[\s^2^(Fo^2^)+(0.0430P)^2^+2.9500P] where P=(Fo^2^+2Fc^2^)/3'
_refine_ls_weighting_scheme calc
_refine_ls_wR_factor_gt 0.1362
_refine_ls_wR_factor_ref 0.1586
_reflns_number_gt 5610
_reflns_number_total 8310
_reflns_threshold_expression >2sigma(I)
_cod_data_source_file 3e.CIF
_cod_data_source_block 3e
_cod_depositor_comments
;
The following automatic conversions were performed:

'_symmetry_cell_setting' value 'Monoclinic' changed to 'monoclinic'
according to
/usr/data/users/saulius/automatic-downloads/retrospective/ACS/lib/dictionaries/cif_core.dic
dictionary named 'cif_core.dic' version 2.4.2 from 2011-04-26.

Automatic conversion script
Id: cif_fix_values 2281 2013-09-26 08:29:07Z andrius 
;
_cod_original_sg_symbol_H-M 'P 21/n'
_cod_database_code 4083259

loop_
_symmetry_equiv_pos_as_xyz
'x, y, z'
'-x+1/2, y+1/2, -z+1/2'
'-x, -y, -z'
'x-1/2, -y-1/2, z-1/2'

loop_
_atom_site_label
_atom_site_type_symbol
_atom_site_fract_x
_atom_site_fract_y
_atom_site_fract_z
_atom_site_U_iso_or_equiv
_atom_site_adp_type
_atom_site_occupancy
_atom_site_symmetry_multiplicity
_atom_site_calc_flag
_atom_site_refinement_flags
O1 O 0.43896(15) 0.82722(9) 0.01072(5) 0.0381(3) Uani 1 1 d .
N1 N 0.25083(17) 0.87377(9) -0.05171(6) 0.0292(3) Uani 1 1 d .
N2 N 0.31568(18) 0.85855(10) 0.04175(6) 0.0334(4) Uani 1 1 d .
C1 C 0.3924(2) 0.84618(12) -0.04132(8) 0.0332(4) Uani 1 1 d .
C2 C 0.5077(2) 0.83280(14) -0.07862(8) 0.0395(5) Uani 1 1 d .
H2A H 0.4848 0.8701 -0.1097 0.059 Uiso 1 1 calc R
H2B H 0.5014 0.7754 -0.0913 0.059 Uiso 1 1 calc R
H2C H 0.6134 0.8439 -0.0597 0.059 Uiso 1 1 calc R
C4 C 0.3771(2) 0.93899(12) 0.06255(8) 0.0351(4) Uani 1 1 d .
H4A H 0.3066 0.9626 0.0860 0.053 Uiso 1 1 calc R
H4B H 0.3839 0.9765 0.0321 0.053 Uiso 1 1 calc R
H4C H 0.4817 0.9315 0.0834 0.053 Uiso 1 1 calc R
C5 C 0.1790(2) 0.86955(12) -0.00136(7) 0.0302(4) Uani 1 1 d .
H5A H 0.1264 0.9233 0.0042 0.036 Uiso 1 1 calc R
C6 C 0.0600(2) 0.80040(12) -0.00369(7) 0.0306(4) Uani 1 1 d .
C7 C 0.0703(3) 0.72921(13) -0.03348(9) 0.0396(5) Uani 1 1 d .
H7A H 0.1548 0.7225 -0.0536 0.047 Uiso 1 1 calc R
C8 C -0.0413(3) 0.66773(14) -0.03422(9) 0.0449(5) Uani 1 1 d .
H8A H -0.0313 0.6187 -0.0544 0.054 Uiso 1 1 calc R
C9 C -0.1681(3) 0.67633(14) -0.00592(8) 0.0422(5) Uani 1 1 d .
C10 C -0.1779(2) 0.74847(14) 0.02347(8) 0.0398(5) Uani 1 1 d .
H10A H -0.2638 0.7560 0.0429 0.048 Uiso 1 1 calc R
C11 C -0.0653(2) 0.80963(13) 0.02504(7) 0.0336(4) Uani 1 1 d .
H11A H -0.0736 0.8581 0.0459 0.040 Uiso 1 1 calc R
C12 C -0.2940(3) 0.61104(17) -0.00872(10) 0.0599(7) Uani 1 1 d .
H12A H -0.2454 0.5570 -0.0001 0.090 Uiso 1 1 calc R
H12B H -0.3535 0.6097 -0.0453 0.090 Uiso 1 1 calc R
H12C H -0.3650 0.6240 0.0174 0.090 Uiso 1 1 calc R
B1 B 0.1620(3) 0.84385(14) -0.16246(9) 0.0326(5) Uani 1 1 d .
B2 B 0.1591(2) 0.90185(13) -0.10648(8) 0.0275(4) Uani 1 1 d .
B3 B 0.2303(3) 0.94276(14) -0.16588(8) 0.0315(5) Uani 1 1 d .
B4 B 0.0500(3) 0.90560(14) -0.20681(9) 0.0339(5) Uani 1 1 d .
B5 B -0.0202(3) 0.86335(13) -0.14667(9) 0.0316(5) Uani 1 1 d .
B6 B 0.1517(2) 1.01140(13) -0.11811(8) 0.0276(4) Uani 1 1 d .
B7 B 0.0742(2) 1.01457(14) -0.19032(9) 0.0306(4) Uani 1 1 d .
B8 B -0.1017(2) 0.95878(13) -0.17685(9) 0.0306(4) Uani 1 1 d .
B9 B -0.0235(2) 0.95595(13) -0.10464(8) 0.0270(4) Uani 1 1 d .
B10 B -0.0330(2) 1.04432(13) -0.14195(8) 0.0280(4) Uani 1 1 d .
H1 H 0.222(2) 0.7834(12) -0.1659(8) 0.033(5) Uiso 1 1 d .
H3 H 0.350(3) 0.9543(13) -0.1749(9) 0.047(6) Uiso 1 1 d .
H4 H 0.026(2) 0.8905(13) -0.2511(9) 0.043(6) Uiso 1 1 d .
H5 H -0.100(2) 0.8113(13) -0.1416(8) 0.036(5) Uiso 1 1 d .
H6 H 0.238(2) 1.0506(12) -0.0921(8) 0.034(5) Uiso 1 1 d .
H7 H 0.098(2) 1.0583(13) -0.2231(9) 0.042(6) Uiso 1 1 d .
H8 H -0.223(2) 0.9597(12) -0.1979(8) 0.038(6) Uiso 1 1 d .
H9 H -0.081(2) 0.9497(13) -0.0685(8) 0.040(6) Uiso 1 1 d .
H10 H -0.095(2) 1.1055(12) -0.1374(8) 0.033(5) Uiso 1 1 d .
N3 N 0.96215(18) 0.68249(9) 0.19832(6) 0.0286(3) Uani 1 1 d .
C13 C 1.0883(2) 0.68148(11) 0.16204(7) 0.0296(4) Uani 1 1 d .
H13A H 1.1451 0.7348 0.1661 0.036 Uiso 1 1 calc R
H13B H 1.0371 0.6774 0.1240 0.036 Uiso 1 1 calc R
C14 C 1.2069(2) 0.61215(13) 0.17287(8) 0.0358(4) Uani 1 1 d .
H14A H 1.1537 0.5586 0.1639 0.043 Uiso 1 1 calc R
H14B H 1.2501 0.6115 0.2119 0.043 Uiso 1 1 calc R
C15 C 1.3408(2) 0.62182(14) 0.13975(9) 0.0416(5) Uani 1 1 d .
H15A H 1.3944 0.6750 0.1494 0.050 Uiso 1 1 calc R
H15B H 1.4179 0.5771 0.1498 0.050 Uiso 1 1 calc R
C16 C 1.2904(4) 0.6196(2) 0.07943(10) 0.0704(9) Uani 1 1 d .
H16A H 1.3834 0.6182 0.0610 0.106 Uiso 1 1 calc R
H16B H 1.2283 0.6690 0.0682 0.106 Uiso 1 1 calc R
H16C H 1.2267 0.5702 0.0698 0.106 Uiso 1 1 calc R
C17 C 0.8450(2) 0.74854(11) 0.17474(7) 0.0302(4) Uani 1 1 d .
H17A H 0.9046 0.7987 0.1678 0.036 Uiso 1 1 calc R
H17B H 0.7912 0.7285 0.1394 0.036 Uiso 1 1 calc R
C18 C 0.7217(2) 0.77283(12) 0.20873(8) 0.0332(4) Uani 1 1 d .
H18A H 0.7711 0.8026 0.2415 0.040 Uiso 1 1 calc R
H18B H 0.6698 0.7227 0.2204 0.040 Uiso 1 1 calc R
C19 C 0.6003(2) 0.82830(13) 0.17577(8) 0.0366(4) Uani 1 1 d .
H19A H 0.6546 0.8744 0.1603 0.044 Uiso 1 1 calc R
H19B H 0.5431 0.7961 0.1454 0.044 Uiso 1 1 calc R
C20 C 0.4838(3) 0.86306(18) 0.20974(11) 0.0607(7) Uani 1 1 d .
H20A H 0.3991 0.8913 0.1862 0.091 Uiso 1 1 calc R
H20B H 0.5371 0.9025 0.2360 0.091 Uiso 1 1 calc R
H20C H 0.4398 0.8180 0.2290 0.091 Uiso 1 1 calc R
C21 C 0.8825(2) 0.59908(12) 0.20022(8) 0.0329(4) Uani 1 1 d .
H21A H 0.9616 0.5588 0.2169 0.039 Uiso 1 1 calc R
H21B H 0.8014 0.6038 0.2243 0.039 Uiso 1 1 calc R
C22 C 0.8060(2) 0.56439(12) 0.14652(8) 0.0350(4) Uani 1 1 d .
H22A H 0.8805 0.5672 0.1199 0.042 Uiso 1 1 calc R
H22B H 0.7125 0.5977 0.1325 0.042 Uiso 1 1 calc R
C23 C 0.7576(3) 0.47495(13) 0.15368(9) 0.0428(5) Uani 1 1 d .
H23A H 0.8522 0.4417 0.1666 0.051 Uiso 1 1 calc R
H23B H 0.6874 0.4724 0.1817 0.051 Uiso 1 1 calc R
C24 C 0.6740(3) 0.43760(15) 0.10159(10) 0.0502(6) Uani 1 1 d .
H24A H 0.6470 0.3800 0.1080 0.075 Uiso 1 1 calc R
H24B H 0.7431 0.4397 0.0737 0.075 Uiso 1 1 calc R
H24C H 0.5780 0.4690 0.0894 0.075 Uiso 1 1 calc R
C25 C 1.0298(2) 0.70290(11) 0.25661(7) 0.0301(4) Uani 1 1 d .
H25A H 0.9423 0.7072 0.2781 0.036 Uiso 1 1 calc R
H25B H 1.0975 0.6565 0.2716 0.036 Uiso 1 1 calc R
C26 C 1.1249(2) 0.78204(12) 0.26372(8) 0.0338(4) Uani 1 1 d .
H26A H 1.0794 0.8229 0.2363 0.041 Uiso 1 1 calc R
H26B H 1.2338 0.7705 0.2577 0.041 Uiso 1 1 calc R
C27 C 1.1267(2) 0.81817(12) 0.32001(8) 0.0351(4) Uani 1 1 d .
H27A H 1.0178 0.8300 0.3260 0.042 Uiso 1 1 calc R
H27B H 1.1718 0.7772 0.3474 0.042 Uiso 1 1 calc R
C28 C 1.2227(3) 0.89723(14) 0.32704(9) 0.0496(6) Uani 1 1 d .
H28A H 1.2137 0.9219 0.3623 0.074 Uiso 1 1 calc R
H28B H 1.1833 0.9362 0.2982 0.074 Uiso 1 1 calc R
H28C H 1.3330 0.8846 0.3251 0.074 Uiso 1 1 calc R

loop_
_atom_site_aniso_label
_atom_site_aniso_U_11
_atom_site_aniso_U_22
_atom_site_aniso_U_33
_atom_site_aniso_U_23
_atom_site_aniso_U_13
_atom_site_aniso_U_12
O1 0.0334(7) 0.0509(9) 0.0292(7) -0.0012(6) 0.0023(5) 0.0143(6)
N1 0.0276(8) 0.0314(8) 0.0286(8) -0.0021(6) 0.0039(6) 0.0021(6)
N2 0.0299(8) 0.0403(9) 0.0299(8) -0.0018(7) 0.0035(6) 0.0055(7)
C1 0.0319(10) 0.0364(10) 0.0306(10) -0.0029(8) 0.0027(8) 0.0050(8)
C2 0.0317(10) 0.0514(13) 0.0351(10) -0.0051(9) 0.0034(8) 0.0119(9)
C4 0.0299(9) 0.0413(11) 0.0335(10) -0.0046(8) 0.0025(8) 0.0009(8)
C5 0.0309(9) 0.0332(10) 0.0259(9) 0.0007(7) 0.0027(7) 0.0047(8)
C6 0.0309(9) 0.0337(10) 0.0261(9) 0.0040(7) 0.0005(7) 0.0037(8)
C7 0.0417(11) 0.0366(11) 0.0413(11) -0.0007(9) 0.0094(9) 0.0011(9)
C8 0.0576(14) 0.0364(11) 0.0398(12) -0.0038(9) 0.0040(10) -0.0061(10)
C9 0.0461(12) 0.0488(13) 0.0296(10) 0.0064(9) -0.0018(9) -0.0138(10)
C10 0.0330(10) 0.0568(13) 0.0290(10) 0.0062(9) 0.0022(8) -0.0029(9)
C11 0.0329(10) 0.0427(11) 0.0242(9) 0.0002(8) 0.0001(7) 0.0006(8)
C12 0.0657(16) 0.0662(17) 0.0461(14) 0.0033(12) 0.0027(12) -0.0290(13)
B1 0.0323(11) 0.0335(11) 0.0306(11) -0.0060(9) 0.0003(9) 0.0041(9)
B2 0.0247(9) 0.0289(10) 0.0281(10) -0.0004(8) 0.0019(8) 0.0007(8)
B3 0.0288(10) 0.0384(12) 0.0274(10) -0.0011(9) 0.0047(8) 0.0044(9)
B4 0.0318(11) 0.0380(12) 0.0303(11) -0.0074(9) -0.0012(9) 0.0042(9)
B5 0.0303(11) 0.0269(10) 0.0359(11) -0.0032(9) -0.0009(9) 0.0002(9)
B6 0.0263(10) 0.0290(10) 0.0271(10) -0.0023(8) 0.0024(8) -0.0003(8)
B7 0.0300(11) 0.0339(11) 0.0273(10) 0.0007(8) 0.0028(8) 0.0014(9)
B8 0.0264(10) 0.0325(11) 0.0312(11) -0.0035(9) -0.0020(8) 0.0010(8)
B9 0.0237(9) 0.0279(10) 0.0292(10) -0.0009(8) 0.0034(8) -0.0003(8)
B10 0.0261(10) 0.0285(10) 0.0294(10) -0.0010(8) 0.0035(8) -0.0012(8)
N3 0.0307(8) 0.0273(8) 0.0281(8) 0.0019(6) 0.0058(6) -0.0022(6)
C13 0.0299(9) 0.0314(9) 0.0280(9) 0.0011(7) 0.0060(7) -0.0032(8)
C14 0.0329(10) 0.0422(11) 0.0316(10) 0.0038(8) 0.0022(8) 0.0040(8)
C15 0.0378(11) 0.0446(12) 0.0434(12) -0.0009(9) 0.0097(9) 0.0035(9)
C16 0.0769(19) 0.096(2) 0.0410(14) 0.0140(14) 0.0178(13) 0.0384(17)
C17 0.0317(9) 0.0280(9) 0.0307(9) 0.0043(7) 0.0032(7) -0.0003(7)
C18 0.0307(9) 0.0347(10) 0.0343(10) 0.0057(8) 0.0052(8) -0.0015(8)
C19 0.0290(10) 0.0395(11) 0.0406(11) 0.0072(9) 0.0021(8) -0.0023(8)
C20 0.0407(13) 0.0781(19) 0.0663(17) 0.0202(14) 0.0175(12) 0.0170(12)
C21 0.0357(10) 0.0289(9) 0.0343(10) 0.0016(8) 0.0061(8) -0.0039(8)
C22 0.0338(10) 0.0354(10) 0.0355(10) -0.0001(8) 0.0042(8) -0.0057(8)
C23 0.0475(12) 0.0363(11) 0.0449(12) -0.0022(9) 0.0083(10) -0.0084(9)
C24 0.0540(14) 0.0431(13) 0.0541(14) -0.0107(10) 0.0101(11) -0.0147(11)
C25 0.0321(9) 0.0312(9) 0.0264(9) 0.0034(7) 0.0025(7) 0.0016(8)
C26 0.0355(10) 0.0331(10) 0.0329(10) 0.0008(8) 0.0062(8) -0.0042(8)
C27 0.0364(10) 0.0341(10) 0.0349(10) -0.0008(8) 0.0051(8) -0.0012(8)
C28 0.0636(15) 0.0441(13) 0.0404(12) -0.0068(10) 0.0047(11) -0.0159(11)

loop_
_atom_type_symbol
_atom_type_description
_atom_type_scat_dispersion_real
_atom_type_scat_dispersion_imag
_atom_type_scat_source
C C 0.0033 0.0016 'International Tables Vol C Tables 4.2.6.8 and 6.1.1.4'
H H 0.0000 0.0000 'International Tables Vol C Tables 4.2.6.8 and 6.1.1.4'
B B 0.0013 0.0007 'International Tables Vol C Tables 4.2.6.8 and 6.1.1.4'
N N 0.0061 0.0033 'International Tables Vol C Tables 4.2.6.8 and 6.1.1.4'
O O 0.0106 0.0060 'International Tables Vol C Tables 4.2.6.8 and 6.1.1.4'

loop_
_geom_angle_atom_site_label_1
_geom_angle_atom_site_label_2
_geom_angle_atom_site_label_3
_geom_angle
C1 O1 N2 106.91(13)
C1 N1 C5 108.25(15)
C1 N1 B2 128.83(16)
C5 N1 B2 122.79(14)
C4 N2 C5 110.86(15)
C4 N2 O1 103.74(14)
C5 N2 O1 102.34(13)
N1 C1 O1 114.57(17)
N1 C1 C2 128.97(18)
O1 C1 C2 116.46(16)
C1 C2 H2A 109.5
C1 C2 H2B 109.5
H2A C2 H2B 109.5
C1 C2 H2C 109.5
H2A C2 H2C 109.5
H2B C2 H2C 109.5
N2 C4 H4A 109.5
N2 C4 H4B 109.5
H4A C4 H4B 109.5
N2 C4 H4C 109.5
H4A C4 H4C 109.5
H4B C4 H4C 109.5
N1 C5 N2 103.60(14)
N1 C5 C6 111.47(15)
N2 C5 C6 113.59(15)
N1 C5 H5A 109.3
N2 C5 H5A 109.3
C6 C5 H5A 109.3
C7 C6 C11 118.94(18)
C7 C6 C5 122.76(17)
C11 C6 C5 118.30(17)
C6 C7 C8 120.6(2)
C6 C7 H7A 119.7
C8 C7 H7A 119.7
C7 C8 C9 121.1(2)
C7 C8 H8A 119.4
C9 C8 H8A 119.4
C10 C9 C8 117.74(19)
C10 C9 C12 121.0(2)
C8 C9 C12 121.2(2)
C11 C10 C9 121.4(2)
C11 C10 H10A 119.3
C9 C10 H10A 119.3
C10 C11 C6 120.24(19)
C10 C11 H11A 119.9
C6 C11 H11A 119.9
C9 C12 H12A 109.5
C9 C12 H12B 109.5
H12A C12 H12B 109.5
C9 C12 H12C 109.5
H12A C12 H12C 109.5
H12B C12 H12C 109.5
B4 B1 B2 97.94(15)
B4 B1 B5 65.41(14)
B2 B1 B5 65.11(13)
B4 B1 B3 65.23(14)
B2 B1 B3 64.40(13)
B5 B1 B3 99.99(15)
B4 B1 H1 134.2(10)
B2 B1 H1 127.9(10)
B5 B1 H1 129.3(10)
B3 B1 H1 130.5(10)
N1 B2 B1 120.15(16)
N1 B2 B6 115.79(15)
B1 B2 B6 114.81(15)
N1 B2 B9 117.06(15)
B1 B2 B9 114.16(15)
B6 B2 B9 61.01(11)
N1 B2 B3 129.91(15)
B1 B2 B3 58.47(13)
B6 B2 B3 60.98(12)
B9 B2 B3 104.13(14)
N1 B2 B5 132.01(16)
B1 B2 B5 57.86(12)
B6 B2 B5 103.96(14)
B9 B2 B5 60.62(11)
B3 B2 B5 92.02(14)
B1 B3 B2 57.13(12)
B1 B3 B7 111.84(16)
B2 B3 B7 100.72(14)
B1 B3 B6 111.86(15)
B2 B3 B6 59.10(11)
B7 B3 B6 60.25(11)
B1 B3 B4 56.71(12)
B2 B3 B4 88.60(14)
B7 B3 B4 59.73(12)
B6 B3 B4 101.45(14)
B1 B3 H3 120.5(12)
B2 B3 H3 131.9(12)
B7 B3 H3 119.5(12)
B6 B3 H3 118.4(11)
B4 B3 H3 133.1(12)
B1 B4 B8 112.81(16)
B1 B4 B7 113.01(15)
B8 B4 B7 60.76(12)
B1 B4 B5 57.73(13)
B8 B4 B5 59.68(12)
B7 B4 B5 102.55(14)
B1 B4 B3 58.06(12)
B8 B4 B3 102.55(14)
B7 B4 B3 59.66(12)
B5 B4 B3 91.13(14)
B1 B4 H4 121.7(11)
B8 B4 H4 117.8(11)
B7 B4 H4 115.7(11)
B5 B4 H4 133.6(11)
B3 B4 H4 130.0(11)
B1 B5 B8 112.06(16)
B1 B5 B2 57.03(12)
B8 B5 B2 100.54(14)
B1 B5 B4 56.86(12)
B8 B5 B4 59.72(12)
B2 B5 B4 88.23(14)
B1 B5 B9 112.09(15)
B8 B5 B9 60.28(11)
B2 B5 B9 59.21(11)
B4 B5 B9 101.47(14)
B1 B5 H5 119.5(11)
B8 B5 H5 119.3(11)
B2 B5 H5 133.3(11)
B4 B5 H5 131.6(11)
B9 B5 H5 119.8(11)
B10 B6 B2 112.02(15)
B10 B6 B9 57.54(11)
B2 B6 B9 59.77(11)
B10 B6 B7 57.18(11)
B2 B6 B7 100.73(14)
B9 B6 B7 90.15(13)
B10 B6 B3 112.23(15)
B2 B6 B3 59.92(12)
B9 B6 B3 102.47(14)
B7 B6 B3 59.44(11)
B10 B6 H6 122.4(10)
B2 B6 H6 117.6(10)
B9 B6 H6 132.1(10)
B7 B6 H6 132.7(10)
B3 B6 H6 116.7(10)
B10 B7 B3 113.38(15)
B10 B7 B4 112.44(16)
B3 B7 B4 60.60(12)
B10 B7 B6 57.57(11)
B3 B7 B6 60.31(11)
B4 B7 B6 102.10(14)
B10 B7 B8 57.26(12)
B3 B7 B8 102.39(15)
B4 B7 B8 59.60(12)
B6 B7 B8 89.89(13)
B10 B7 H7 121.2(11)
B3 B7 H7 116.1(11)
B4 B7 H7 118.3(11)
B6 B7 H7 130.9(11)
B8 B7 H7 133.5(11)
B10 B8 B5 113.36(15)
B10 B8 B4 112.36(15)
B5 B8 B4 60.61(12)
B10 B8 B9 57.57(11)
B5 B8 B9 60.35(12)
B4 B8 B9 102.15(14)
B10 B8 B7 57.12(12)
B5 B8 B7 102.41(14)
B4 B8 B7 59.64(12)
B9 B8 B7 89.87(13)
B10 B8 H8 118.0(11)
B5 B8 H8 119.6(11)
B4 B8 H8 120.1(11)
B9 B8 H8 131.2(11)
B7 B8 H8 131.1(11)
B10 B9 B2 111.44(15)
B10 B9 B6 57.45(11)
B2 B9 B6 59.22(11)
B10 B9 B8 57.23(12)
B2 B9 B8 100.58(14)
B6 B9 B8 90.08(13)
B10 B9 B5 112.16(15)
B2 B9 B5 60.17(11)
B6 B9 B5 102.34(14)
B8 B9 B5 59.38(12)
B10 B9 H9 122.4(11)
B2 B9 H9 118.6(11)
B6 B9 H9 133.0(11)
B8 B9 H9 131.7(11)
B5 B9 H9 116.3(11)
B7 B10 B8 65.62(13)
B7 B10 B6 65.24(12)
B8 B10 B6 99.37(15)
B7 B10 B9 99.43(15)
B8 B10 B9 65.20(13)
B6 B10 B9 65.02(12)
B7 B10 H10 129.2(10)
B8 B10 H10 128.7(10)
B6 B10 H10 131.9(10)
B9 B10 H10 131.4(10)
C13 N3 C21 112.11(14)
C13 N3 C25 111.49(14)
C21 N3 C25 105.93(13)
C13 N3 C17 105.60(13)
C21 N3 C17 110.98(14)
C25 N3 C17 110.83(14)
N3 C13 C14 115.21(15)
N3 C13 H13A 108.5
C14 C13 H13A 108.5
N3 C13 H13B 108.5
C14 C13 H13B 108.5
H13A C13 H13B 107.5
C13 C14 C15 111.81(16)
C13 C14 H14A 109.3
C15 C14 H14A 109.3
C13 C14 H14B 109.3
C15 C14 H14B 109.3
H14A C14 H14B 107.9
C16 C15 C14 114.23(19)
C16 C15 H15A 108.7
C14 C15 H15A 108.7
C16 C15 H15B 108.7
C14 C15 H15B 108.7
H15A C15 H15B 107.6
C15 C16 H16A 109.5
C15 C16 H16B 109.5
H16A C16 H16B 109.5
C15 C16 H16C 109.5
H16A C16 H16C 109.5
H16B C16 H16C 109.5
C18 C17 N3 116.51(15)
C18 C17 H17A 108.2
N3 C17 H17A 108.2
C18 C17 H17B 108.2
N3 C17 H17B 108.2
H17A C17 H17B 107.3
C17 C18 C19 109.53(15)
C17 C18 H18A 109.8
C19 C18 H18A 109.8
C17 C18 H18B 109.8
C19 C18 H18B 109.8
H18A C18 H18B 108.2
C20 C19 C18 112.01(18)
C20 C19 H19A 109.2
C18 C19 H19A 109.2
C20 C19 H19B 109.2
C18 C19 H19B 109.2
H19A C19 H19B 107.9
C19 C20 H20A 109.5
C19 C20 H20B 109.5
H20A C20 H20B 109.5
C19 C20 H20C 109.5
H20A C20 H20C 109.5
H20B C20 H20C 109.5
C22 C21 N3 116.27(15)
C22 C21 H21A 108.2
N3 C21 H21A 108.2
C22 C21 H21B 108.2
N3 C21 H21B 108.2
H21A C21 H21B 107.4
C21 C22 C23 109.86(16)
C21 C22 H22A 109.7
C23 C22 H22A 109.7
C21 C22 H22B 109.7
C23 C22 H22B 109.7
H22A C22 H22B 108.2
C24 C23 C22 112.42(18)
C24 C23 H23A 109.1
C22 C23 H23A 109.1
C24 C23 H23B 109.1
C22 C23 H23B 109.1
H23A C23 H23B 107.9
C23 C24 H24A 109.5
C23 C24 H24B 109.5
H24A C24 H24B 109.5
C23 C24 H24C 109.5
H24A C24 H24C 109.5
H24B C24 H24C 109.5
C26 C25 N3 114.81(15)
C26 C25 H25A 108.6
N3 C25 H25A 108.6
C26 C25 H25B 108.6
N3 C25 H25B 108.6
H25A C25 H25B 107.5
C25 C26 C27 111.44(16)
C25 C26 H26A 109.3
C27 C26 H26A 109.3
C25 C26 H26B 109.3
C27 C26 H26B 109.3
H26A C26 H26B 108.0
C28 C27 C26 111.26(17)
C28 C27 H27A 109.4
C26 C27 H27A 109.4
C28 C27 H27B 109.4
C26 C27 H27B 109.4
H27A C27 H27B 108.0
C27 C28 H28A 109.5
C27 C28 H28B 109.5
H28A C28 H28B 109.5
C27 C28 H28C 109.5
H28A C28 H28C 109.5
H28B C28 H28C 109.5

loop_
_geom_bond_atom_site_label_1
_geom_bond_atom_site_label_2
_geom_bond_distance
O1 C1 1.338(2)
O1 N2 1.492(2)
N1 C1 1.289(2)
N1 C5 1.482(2)
N1 B2 1.545(2)
N2 C4 1.471(3)
N2 C5 1.485(2)
C1 C2 1.473(3)
C2 H2A 0.9800
C2 H2B 0.9800
C2 H2C 0.9800
C4 H4A 0.9800
C4 H4B 0.9800
C4 H4C 0.9800
C5 C6 1.513(3)
C5 H5A 1.0000
C6 C7 1.381(3)
C6 C11 1.388(3)
C7 C8 1.382(3)
C7 H7A 0.9500
C8 C9 1.392(3)
C8 H8A 0.9500
C9 C10 1.388(3)
C9 C12 1.509(3)
C10 C11 1.383(3)
C10 H10A 0.9500
C11 H11A 0.9500
C12 H12A 0.9800
C12 H12B 0.9800
C12 H12C 0.9800
B1 B4 1.686(3)
B1 B2 1.687(3)
B1 B5 1.703(3)
B1 B3 1.712(3)
B1 H1 1.12(2)
B2 B6 1.796(3)
B2 B9 1.806(3)
B2 B3 1.811(3)
B2 B5 1.824(3)
B3 B7 1.815(3)
B3 B6 1.831(3)
B3 B4 1.832(3)
B3 H3 1.10(2)
B4 B8 1.815(3)
B4 B7 1.816(3)
B4 B5 1.831(3)
B4 H4 1.12(2)
B5 B8 1.814(3)
B5 B9 1.832(3)
B5 H5 1.10(2)
B6 B10 1.701(3)
B6 B9 1.829(3)
B6 B7 1.830(3)
B6 H6 1.11(2)
B7 B10 1.693(3)
B7 B8 1.836(3)
B7 H7 1.12(2)
B8 B10 1.696(3)
B8 B9 1.831(3)
B8 H8 1.10(2)
B9 B10 1.702(3)
B9 H9 1.10(2)
B10 H10 1.14(2)
N3 C13 1.513(2)
N3 C21 1.518(2)
N3 C25 1.523(2)
N3 C17 1.528(2)
C13 C14 1.515(3)
C13 H13A 0.9900
C13 H13B 0.9900
C14 C15 1.522(3)
C14 H14A 0.9900
C14 H14B 0.9900
C15 C16 1.506(3)
C15 H15A 0.9900
C15 H15B 0.9900
C16 H16A 0.9800
C16 H16B 0.9800
C16 H16C 0.9800
C17 C18 1.506(3)
C17 H17A 0.9900
C17 H17B 0.9900
C18 C19 1.525(3)
C18 H18A 0.9900
C18 H18B 0.9900
C19 C20 1.514(3)
C19 H19A 0.9900
C19 H19B 0.9900
C20 H20A 0.9800
C20 H20B 0.9800
C20 H20C 0.9800
C21 C22 1.513(3)
C21 H21A 0.9900
C21 H21B 0.9900
C22 C23 1.524(3)
C22 H22A 0.9900
C22 H22B 0.9900
C23 C24 1.517(3)
C23 H23A 0.9900
C23 H23B 0.9900
C24 H24A 0.9800
C24 H24B 0.9800
C24 H24C 0.9800
C25 C26 1.517(3)
C25 H25A 0.9900
C25 H25B 0.9900
C26 C27 1.520(3)
C26 H26A 0.9900
C26 H26B 0.9900
C27 C28 1.520(3)
C27 H27A 0.9900
C27 H27B 0.9900
C28 H28A 0.9800
C28 H28B 0.9800
C28 H28C 0.9800

loop_
_geom_torsion_atom_site_label_1
_geom_torsion_atom_site_label_2
_geom_torsion_atom_site_label_3
_geom_torsion_atom_site_label_4
_geom_torsion
C1 O1 N2 C4 -96.93(16)
C1 O1 N2 C5 18.45(18)
C5 N1 C1 O1 -4.3(2)
B2 N1 C1 O1 179.69(17)
C5 N1 C1 C2 175.6(2)
B2 N1 C1 C2 -0.5(3)
N2 O1 C1 N1 -9.4(2)
N2 O1 C1 C2 170.73(16)
C1 N1 C5 N2 15.9(2)
B2 N1 C5 N2 -167.74(15)
C1 N1 C5 C6 -106.61(18)
B2 N1 C5 C6 69.7(2)
C4 N2 C5 N1 90.11(17)
O1 N2 C5 N1 -19.98(17)
C4 N2 C5 C6 -148.78(16)
O1 N2 C5 C6 101.13(16)
N1 C5 C6 C7 29.0(2)
N2 C5 C6 C7 -87.6(2)
N1 C5 C6 C11 -150.38(16)
N2 C5 C6 C11 93.0(2)
C11 C6 C7 C8 -0.7(3)
C5 C6 C7 C8 179.89(18)
C6 C7 C8 C9 1.2(3)
C7 C8 C9 C10 -0.6(3)
C7 C8 C9 C12 177.2(2)
C8 C9 C10 C11 -0.5(3)
C12 C9 C10 C11 -178.2(2)
C9 C10 C11 C6 0.9(3)
C7 C6 C11 C10 -0.3(3)
C5 C6 C11 C10 179.13(17)
C1 N1 B2 B1 45.9(3)
C5 N1 B2 B1 -129.68(18)
C1 N1 B2 B6 -99.2(2)
C5 N1 B2 B6 85.3(2)
C1 N1 B2 B9 -168.22(18)
C5 N1 B2 B9 16.2(2)
C1 N1 B2 B3 -26.5(3)
C5 N1 B2 B3 157.94(18)
C1 N1 B2 B5 118.1(2)
C5 N1 B2 B5 -57.4(3)
B4 B1 B2 N1 -178.55(16)
B5 B1 B2 N1 123.31(19)
B3 B1 B2 N1 -120.94(18)
B4 B1 B2 B6 -33.2(2)
B5 B1 B2 B6 -91.34(17)
B3 B1 B2 B6 24.41(15)
B4 B1 B2 B9 34.6(2)
B5 B1 B2 B9 -23.53(16)
B3 B1 B2 B9 92.22(16)
B4 B1 B2 B3 -57.60(14)
B5 B1 B2 B3 -115.75(15)
B4 B1 B2 B5 58.14(14)
B3 B1 B2 B5 115.75(15)
B4 B1 B3 B2 112.93(15)
B5 B1 B3 B2 56.06(14)
B4 B1 B3 B7 24.09(15)
B2 B1 B3 B7 -88.84(16)
B5 B1 B3 B7 -32.77(19)
B4 B1 B3 B6 89.57(16)
B2 B1 B3 B6 -23.36(14)
B5 B1 B3 B6 32.70(19)
B2 B1 B3 B4 -112.93(15)
B5 B1 B3 B4 -56.87(14)
N1 B2 B3 B1 104.8(2)
B6 B2 B3 B1 -154.60(16)
B9 B2 B3 B1 -109.92(15)
B5 B2 B3 B1 -49.74(13)
N1 B2 B3 B7 -146.05(18)
B1 B2 B3 B7 109.18(16)
B6 B2 B3 B7 -45.42(13)
B9 B2 B3 B7 -0.74(17)
B5 B2 B3 B7 59.43(15)
N1 B2 B3 B6 -100.6(2)
B1 B2 B3 B6 154.60(16)
B9 B2 B3 B6 44.68(13)
B5 B2 B3 B6 104.85(14)
N1 B2 B3 B4 155.13(19)
B1 B2 B3 B4 50.36(13)
B6 B2 B3 B4 -104.24(14)
B9 B2 B3 B4 -59.56(15)
B5 B2 B3 B4 0.61(14)
B2 B1 B4 B8 -33.9(2)
B5 B1 B4 B8 24.02(15)
B3 B1 B4 B8 -90.89(17)
B2 B1 B4 B7 32.7(2)
B5 B1 B4 B7 90.62(17)
B3 B1 B4 B7 -24.29(16)
B2 B1 B4 B5 -57.92(14)
B3 B1 B4 B5 -114.92(15)
B2 B1 B4 B3 56.99(14)
B5 B1 B4 B3 114.92(15)
B2 B3 B4 B1 -50.69(13)
B7 B3 B4 B1 -153.98(17)
B6 B3 B4 B1 -108.75(16)
B1 B3 B4 B8 109.22(17)
B2 B3 B4 B8 58.53(16)
B7 B3 B4 B8 -44.76(14)
B6 B3 B4 B8 0.47(18)
B1 B3 B4 B7 153.98(17)
B2 B3 B4 B7 103.28(14)
B6 B3 B4 B7 45.23(13)
B1 B3 B4 B5 50.08(13)
B2 B3 B4 B5 -0.61(14)
B7 B3 B4 B5 -103.89(14)
B6 B3 B4 B5 -58.67(15)
B4 B1 B5 B8 -23.89(15)
B2 B1 B5 B8 88.42(16)
B3 B1 B5 B8 32.85(19)
B4 B1 B5 B2 -112.31(15)
B3 B1 B5 B2 -55.57(13)
B2 B1 B5 B4 112.31(15)
B3 B1 B5 B4 56.74(14)
B4 B1 B5 B9 -89.51(16)
B2 B1 B5 B9 22.80(15)
B3 B1 B5 B9 -32.77(19)
N1 B2 B5 B1 -103.4(2)
B6 B2 B5 B1 110.76(16)
B9 B2 B5 B1 155.29(17)
B3 B2 B5 B1 50.19(14)
N1 B2 B5 B8 147.02(19)
B1 B2 B5 B8 -109.55(17)
B6 B2 B5 B8 1.21(17)
B9 B2 B5 B8 45.74(13)
B3 B2 B5 B8 -59.36(15)
N1 B2 B5 B4 -154.24(19)
B1 B2 B5 B4 -50.81(13)
B6 B2 B5 B4 59.96(15)
B9 B2 B5 B4 104.48(14)
B3 B2 B5 B4 -0.61(14)
N1 B2 B5 B9 101.3(2)
B1 B2 B5 B9 -155.29(17)
B6 B2 B5 B9 -44.52(13)
B3 B2 B5 B9 -105.10(14)
B8 B4 B5 B1 -154.23(16)
B7 B4 B5 B1 -109.46(16)
B3 B4 B5 B1 -50.33(13)
B1 B4 B5 B8 154.23(16)
B7 B4 B5 B8 44.77(13)
B3 B4 B5 B8 103.90(14)
B1 B4 B5 B2 50.94(13)
B8 B4 B5 B2 -103.29(14)
B7 B4 B5 B2 -58.52(15)
B3 B4 B5 B2 0.61(14)
B1 B4 B5 B9 109.01(15)
B8 B4 B5 B9 -45.22(13)
B7 B4 B5 B9 -0.45(17)
B3 B4 B5 B9 58.68(15)
N1 B2 B6 B10 -133.12(16)
B1 B2 B6 B10 79.97(19)
B9 B2 B6 B10 -25.06(14)
B3 B2 B6 B10 103.73(16)
B5 B2 B6 B10 19.25(19)
N1 B2 B6 B9 -108.06(17)
B1 B2 B6 B9 105.03(17)
B3 B2 B6 B9 128.79(14)
B5 B2 B6 B9 44.31(13)
N1 B2 B6 B7 168.10(14)
B1 B2 B6 B7 21.20(19)
B9 B2 B6 B7 -83.84(14)
B3 B2 B6 B7 44.95(13)
B5 B2 B6 B7 -39.53(16)
N1 B2 B6 B3 123.15(17)
B1 B2 B6 B3 -23.75(15)
B9 B2 B6 B3 -128.79(14)
B5 B2 B6 B3 -84.48(15)
B1 B3 B6 B10 -80.53(19)
B2 B3 B6 B10 -103.38(16)
B7 B3 B6 B10 22.91(15)
B4 B3 B6 B10 -22.0(2)
B1 B3 B6 B2 22.84(14)
B7 B3 B6 B2 126.29(15)
B4 B3 B6 B2 81.36(15)
B1 B3 B6 B9 -20.77(19)
B2 B3 B6 B9 -43.61(12)
B7 B3 B6 B9 82.68(14)
B4 B3 B6 B9 37.75(17)
B1 B3 B6 B7 -103.45(17)
B2 B3 B6 B7 -126.29(15)
B4 B3 B6 B7 -44.92(14)
B1 B3 B7 B10 80.2(2)
B2 B3 B7 B10 21.5(2)
B6 B3 B7 B10 -23.22(15)
B4 B3 B7 B10 103.52(18)
B1 B3 B7 B4 -23.27(15)
B2 B3 B7 B4 -82.00(15)
B6 B3 B7 B4 -126.74(15)
B1 B3 B7 B6 103.47(17)
B2 B3 B7 B6 44.74(13)
B4 B3 B7 B6 126.74(15)
B1 B3 B7 B8 20.80(19)
B2 B3 B7 B8 -37.93(17)
B6 B3 B7 B8 -82.67(14)
B4 B3 B7 B8 44.07(13)
B1 B4 B7 B10 -81.2(2)
B8 B4 B7 B10 22.96(14)
B5 B4 B7 B10 -21.20(19)
B3 B4 B7 B10 -105.07(17)
B1 B4 B7 B3 23.86(16)
B8 B4 B7 B3 128.04(15)
B5 B4 B7 B3 83.87(14)
B1 B4 B7 B6 -21.5(2)
B8 B4 B7 B6 82.64(14)
B5 B4 B7 B6 38.48(17)
B3 B4 B7 B6 -45.39(13)
B1 B4 B7 B8 -104.18(18)
B5 B4 B7 B8 -44.16(13)
B3 B4 B7 B8 -128.04(15)
B2 B6 B7 B10 109.38(15)
B9 B6 B7 B10 50.18(12)
B3 B6 B7 B10 154.61(16)
B10 B6 B7 B3 -154.61(16)
B2 B6 B7 B3 -45.23(13)
B9 B6 B7 B3 -104.43(14)
B10 B6 B7 B4 -109.04(16)
B2 B6 B7 B4 0.34(17)
B9 B6 B7 B4 -58.87(15)
B3 B6 B7 B4 45.56(14)
B10 B6 B7 B8 -50.24(13)
B2 B6 B7 B8 59.14(14)
B9 B6 B7 B8 -0.06(13)
B3 B6 B7 B8 104.37(14)
B1 B5 B8 B10 -80.3(2)
B2 B5 B8 B10 -21.8(2)
B4 B5 B8 B10 -103.43(17)
B9 B5 B8 B10 23.34(15)
B1 B5 B8 B4 23.13(15)
B2 B5 B8 B4 81.67(14)
B9 B5 B8 B4 126.77(15)
B1 B5 B8 B9 -103.65(16)
B2 B5 B8 B9 -45.11(13)
B4 B5 B8 B9 -126.77(15)
B1 B5 B8 B7 -20.99(19)
B2 B5 B8 B7 37.55(17)
B4 B5 B8 B7 -44.12(13)
B9 B5 B8 B7 82.65(14)
B1 B4 B8 B10 81.6(2)
B7 B4 B8 B10 -22.91(15)
B5 B4 B8 B10 105.10(17)
B3 B4 B8 B10 21.2(2)
B1 B4 B8 B5 -23.50(15)
B7 B4 B8 B5 -128.01(14)
B3 B4 B8 B5 -83.87(15)
B1 B4 B8 B9 21.9(2)
B7 B4 B8 B9 -82.61(14)
B5 B4 B8 B9 45.40(13)
B3 B4 B8 B9 -38.47(18)
B1 B4 B8 B7 104.51(18)
B5 B4 B8 B7 128.01(14)
B3 B4 B8 B7 44.14(14)
B3 B7 B8 B10 109.98(16)
B4 B7 B8 B10 154.61(16)
B6 B7 B8 B10 50.48(13)
B10 B7 B8 B5 -109.95(16)
B3 B7 B8 B5 0.02(17)
B4 B7 B8 B5 44.66(13)
B6 B7 B8 B5 -59.47(15)
B10 B7 B8 B4 -154.61(16)
B3 B7 B8 B4 -44.63(13)
B6 B7 B8 B4 -104.13(14)
B10 B7 B8 B9 -50.42(12)
B3 B7 B8 B9 59.56(15)
B4 B7 B8 B9 104.19(14)
B6 B7 B8 B9 0.06(13)
N1 B2 B9 B10 130.91(17)
B1 B2 B9 B10 -81.17(19)
B6 B2 B9 B10 24.93(14)
B3 B2 B9 B10 -19.73(19)
B5 B2 B9 B10 -104.00(16)
N1 B2 B9 B6 105.99(17)
B1 B2 B9 B6 -106.10(17)
B3 B2 B9 B6 -44.66(13)
B5 B2 B9 B6 -128.93(15)
N1 B2 B9 B8 -170.30(15)
B1 B2 B9 B8 -22.38(19)
B6 B2 B9 B8 83.71(14)
B3 B2 B9 B8 39.05(16)
B5 B2 B9 B8 -45.21(13)
N1 B2 B9 B5 -125.09(18)
B1 B2 B9 B5 22.83(16)
B6 B2 B9 B5 128.93(15)
B3 B2 B9 B5 84.27(15)
B2 B6 B9 B10 -152.26(15)
B7 B6 B9 B10 -49.91(12)
B3 B6 B9 B10 -108.57(15)
B10 B6 B9 B2 152.26(15)
B7 B6 B9 B2 102.35(14)
B3 B6 B9 B2 43.69(13)
B10 B6 B9 B8 49.97(12)
B2 B6 B9 B8 -102.29(13)
B7 B6 B9 B8 0.06(13)
B3 B6 B9 B8 -58.60(14)
B10 B6 B9 B5 108.56(15)
B2 B6 B9 B5 -43.70(13)
B7 B6 B9 B5 58.66(14)
B3 B6 B9 B5 -0.01(16)
B5 B8 B9 B10 154.47(16)
B4 B8 B9 B10 108.92(16)
B7 B8 B9 B10 50.08(12)
B10 B8 B9 B2 -108.79(15)
B5 B8 B9 B2 45.68(13)
B4 B8 B9 B2 0.13(17)
B7 B8 B9 B2 -58.71(14)
B10 B8 B9 B6 -50.14(12)
B5 B8 B9 B6 104.33(14)
B4 B8 B9 B6 58.78(15)
B7 B8 B9 B6 -0.06(13)
B10 B8 B9 B5 -154.47(16)
B4 B8 B9 B5 -45.55(14)
B7 B8 B9 B5 -104.39(14)
B1 B5 B9 B10 80.56(19)
B8 B5 B9 B10 -23.03(14)
B2 B5 B9 B10 102.80(16)
B4 B5 B9 B10 21.86(18)
B1 B5 B9 B2 -22.24(15)
B8 B5 B9 B2 -125.83(15)
B4 B5 B9 B2 -80.93(14)
B1 B5 B9 B6 20.93(19)
B8 B5 B9 B6 -82.66(14)
B2 B5 B9 B6 43.17(13)
B4 B5 B9 B6 -37.76(16)
B1 B5 B9 B8 103.59(18)
B2 B5 B9 B8 125.83(15)
B4 B5 B9 B8 44.90(13)
B3 B7 B10 B8 -90.00(17)
B4 B7 B10 B8 -23.58(15)
B6 B7 B10 B8 -113.94(15)
B3 B7 B10 B6 23.94(15)
B4 B7 B10 B6 90.36(16)
B8 B7 B10 B6 113.94(15)
B3 B7 B10 B9 -32.83(19)
B4 B7 B10 B9 33.59(18)
B6 B7 B10 B9 -56.77(13)
B8 B7 B10 B9 57.18(13)
B5 B8 B10 B7 89.97(17)
B4 B8 B10 B7 23.58(15)
B9 B8 B10 B7 114.05(14)
B5 B8 B10 B6 32.71(19)
B4 B8 B10 B6 -33.69(19)
B9 B8 B10 B6 56.79(13)
B7 B8 B10 B6 -57.27(13)
B5 B8 B10 B9 -24.08(15)
B4 B8 B10 B9 -90.47(16)
B7 B8 B10 B9 -114.05(14)
B2 B6 B10 B7 -88.75(16)
B9 B6 B10 B7 -114.45(15)
B3 B6 B10 B7 -23.51(15)
B2 B6 B10 B8 -31.21(18)
B9 B6 B10 B8 -56.92(14)
B7 B6 B10 B8 57.53(14)
B3 B6 B10 B8 34.02(19)
B2 B6 B10 B9 25.71(14)
B7 B6 B10 B9 114.45(15)
B3 B6 B10 B9 90.95(16)
B2 B9 B10 B7 31.48(18)
B6 B9 B10 B7 56.93(13)
B8 B9 B10 B7 -57.47(13)
B5 B9 B10 B7 -33.86(18)
B2 B9 B10 B8 88.95(16)
B6 B9 B10 B8 114.40(14)
B5 B9 B10 B8 23.61(14)
B2 B9 B10 B6 -25.44(14)
B8 B9 B10 B6 -114.40(14)
B5 B9 B10 B6 -90.79(15)
C21 N3 C13 C14 -50.9(2)
C25 N3 C13 C14 67.66(19)
C17 N3 C13 C14 -171.90(15)
N3 C13 C14 C15 -172.76(16)
C13 C14 C15 C16 -61.7(3)
C13 N3 C17 C18 -169.67(15)
C21 N3 C17 C18 68.6(2)
C25 N3 C17 C18 -48.8(2)
N3 C17 C18 C19 -170.99(15)
C17 C18 C19 C20 -173.21(19)
C13 N3 C21 C22 -57.8(2)
C25 N3 C21 C22 -179.60(16)
C17 N3 C21 C22 60.0(2)
N3 C21 C22 C23 169.96(16)
C21 C22 C23 C24 177.70(18)
C13 N3 C25 C26 53.9(2)
C21 N3 C25 C26 176.14(15)
C17 N3 C25 C26 -63.40(19)
N3 C25 C26 C27 154.80(16)
C25 C26 C27 C28 179.74(17)
